data_2213912
loop_
_publ_author_name
'Xiao, Ying-Hui'
'Kong, Li-Li'
'Gao, Shan'

_publ_section_title
;Triaqua[2-(4-carboxylatophenoxy)propionato-\k<i>O</i>](1,10-phenanthroline-\k^2^<i>N</i>,<i>N</i>')manganese(II)
 monohydrate
;
_journal_coeditor_code NG2262
_journal_issue 6
_journal_name_full 'Acta Crystallographica Section E'
_journal_page_first m1587
_journal_page_last m1588
_journal_paper_doi 10.1107/S1600536807021101
_journal_volume 63
_journal_year 2007
_chemical_formula_iupac '[Mn (C10 H8 O5) (C12 H8 N2) (H2 O)3] , H2 O'
_chemical_formula_moiety 'C22 H22 Mn N2 O8 , H2 O'
_chemical_formula_sum 'C22 H24 Mn N2 O9'
_chemical_formula_weight 515.37
_chemical_name_systematic
;
Triaqua[2-(4-carboxylatophenoxy)propionato-\k<i>O</i>](1,10-phenanthroline-
\k^2^<i>N</i>,<i>N</i>')manganese(II) monohydrate
;
_space_group_IT_number 2
_symmetry_cell_setting triclinic
_symmetry_space_group_name_Hall '-P 1'
_symmetry_space_group_name_H-M 'P -1'
_atom_sites_solution_hydrogens geom
_atom_sites_solution_primary direct
_atom_sites_solution_secondary difmap
_audit_creation_method SHELXL97
_cell_angle_alpha 106.16(3)
_cell_angle_beta 99.53(3)
_cell_angle_gamma 103.14(3)
_cell_formula_units_Z 2
_cell_length_a 7.5457(15)
_cell_length_b 11.073(2)
_cell_length_c 15.372(3)
_cell_measurement_reflns_used 7678
_cell_measurement_temperature 295(2)
_cell_measurement_theta_max 27.47
_cell_measurement_theta_min 3.29
_cell_volume 1164.8(5)
_computing_cell_refinement RAPID-AUTO
_computing_data_collection 'RAPID-AUTO (Rigaku, 1998)'
_computing_data_reduction 'CrystalStructure (Rigaku/MSC, 2002)'
_computing_molecular_graphics 'ORTEPII (Johnson, 1976)'
_computing_publication_material SHELXL97
_computing_structure_refinement 'SHELXL97 (Sheldrick, 1997)'
_computing_structure_solution 'SHELXS97 (Sheldrick, 1997)'
_diffrn_ambient_temperature 295(2)
_diffrn_detector_area_resol_mean 10.000
_diffrn_measured_fraction_theta_full 0.989
_diffrn_measured_fraction_theta_max 0.989
_diffrn_measurement_device_type 'Rigaku R-AXIS RAPID'
_diffrn_measurement_method \w
_diffrn_radiation_monochromator graphite
_diffrn_radiation_source 'fine-focus sealed tube'
_diffrn_radiation_type MoK\a
_diffrn_radiation_wavelength 0.71073
_diffrn_reflns_av_R_equivalents 0.0363
_diffrn_reflns_av_sigmaI/netI 0.0572
_diffrn_reflns_limit_h_max 9
_diffrn_reflns_limit_h_min -9
_diffrn_reflns_limit_k_max 14
_diffrn_reflns_limit_k_min -14
_diffrn_reflns_limit_l_max 19
_diffrn_reflns_limit_l_min -19
_diffrn_reflns_number 11565
_diffrn_reflns_theta_full 27.48
_diffrn_reflns_theta_max 27.48
_diffrn_reflns_theta_min 3.28
_diffrn_standards_decay_% 0
_diffrn_standards_interval_count 0
_diffrn_standards_interval_time 0
_diffrn_standards_number 0
_exptl_absorpt_coefficient_mu 0.622
_exptl_absorpt_correction_T_max 0.893
_exptl_absorpt_correction_T_min 0.826
_exptl_absorpt_correction_type multi-scan
_exptl_absorpt_process_details '(ABSCOR; Higashi, 1995)'
_exptl_crystal_colour colourless
_exptl_crystal_density_diffrn 1.469
_exptl_crystal_density_method 'not measured'
_exptl_crystal_description prism
_exptl_crystal_F_000 534
_exptl_crystal_size_max 0.38
_exptl_crystal_size_mid 0.25
_exptl_crystal_size_min 0.17
_refine_diff_density_max 0.562
_refine_diff_density_min -0.730
_refine_ls_extinction_method none
_refine_ls_goodness_of_fit_ref 1.118
_refine_ls_hydrogen_treatment mixed
_refine_ls_matrix_type full
_refine_ls_number_parameters 332
_refine_ls_number_reflns 5280
_refine_ls_number_restraints 0
_refine_ls_restrained_S_all 1.118
_refine_ls_R_factor_all 0.0961
_refine_ls_R_factor_gt 0.0378
_refine_ls_shift/su_max 0.001
_refine_ls_shift/su_mean 0.000
_refine_ls_structure_factor_coef Fsqd
_refine_ls_weighting_details 'calc w = 1/[\s^2^(Fo^2^)+(0.0275P)^2^+0.6167P] where P=(Fo^2^+2Fc^2^)/3'
_refine_ls_weighting_scheme calc
_refine_ls_wR_factor_gt 0.0708
_refine_ls_wR_factor_ref 0.1004
_reflns_number_gt 3105
_reflns_number_total 5280
_reflns_threshold_expression I>2\s(I)
_cod_data_source_file ng2262.cif
_cod_data_source_block I
_cod_database_code 2213912
_cod_database_fobs_code 2213912

loop_
_symmetry_equiv_pos_as_xyz
'x, y, z'
'-x, -y, -z'

loop_
_atom_site_type_symbol
_atom_site_label
_atom_site_fract_x
_atom_site_fract_y
_atom_site_fract_z
_atom_site_U_iso_or_equiv
_atom_site_adp_type
_atom_site_calc_flag
_atom_site_refinement_flags
_atom_site_occupancy
Mn Mn1 0.27669(6) 0.37228(4) 0.71204(3) 0.03294(13) Uani d . 1
O O1W 0.5797(3) 0.4182(2) 0.75865(16) 0.0471(5) Uani d . 1
H H1W1 0.624(5) 0.362(3) 0.774(2) 0.071 Uiso d . 1
H H1W2 0.633(5) 0.493(4) 0.796(3) 0.071 Uiso d . 1
O O2W 0.2654(3) 0.3051(2) 0.83041(14) 0.0432(5) Uani d . 1
H H2W1 0.353(5) 0.286(3) 0.859(2) 0.065 Uiso d . 1
H H2W2 0.170(5) 0.286(3) 0.857(2) 0.065 Uiso d . 1
O O3W -0.0264(3) 0.34586(19) 0.69778(14) 0.0385(5) Uani d . 1
H H3W1 -0.086(4) 0.309(3) 0.734(2) 0.058 Uiso d . 1
H H3W2 -0.026(5) 0.426(3) 0.717(2) 0.058 Uiso d . 1
O O4W -0.1908(3) 0.6600(2) 0.88034(17) 0.0560(6) Uani d . 1
H H4W1 -0.098(6) 0.649(4) 0.851(3) 0.084 Uiso d . 1
H H4W2 -0.146(6) 0.686(4) 0.939(3) 0.084 Uiso d . 1
O O1 0.3311(3) 0.58037(17) 0.75925(14) 0.0424(5) Uani d . 1
O O2 0.0499(3) 0.60400(18) 0.76959(15) 0.0479(5) Uani d . 1
O O3 0.5231(3) 1.20164(16) 0.92263(13) 0.0364(4) Uani d . 1
O O4 1.0045(3) 1.2598(2) 0.92143(14) 0.0485(5) Uani d . 1
O O5 0.7683(3) 1.25399(18) 0.81085(13) 0.0425(5) Uani d . 1
N N1 0.2598(3) 0.1668(2) 0.61862(15) 0.0386(6) Uani d . 1
N N2 0.2602(3) 0.3778(2) 0.56302(16) 0.0424(6) Uani d . 1
C C1 0.2238(4) 0.6494(2) 0.78069(18) 0.0343(6) Uani d . 1
C C2 0.3088(4) 0.7955(2) 0.82068(18) 0.0334(6) Uani d . 1
C C3 0.5007(4) 0.8509(2) 0.84896(18) 0.0355(6) Uani d . 1
H H3 0.5789 0.7967 0.8443 0.043 Uiso calc R 1
C C4 0.5795(4) 0.9867(3) 0.88444(19) 0.0366(6) Uani d . 1
H H4 0.7091 1.0229 0.9028 0.044 Uiso calc R 1
C C5 0.4628(4) 1.0666(2) 0.89205(17) 0.0306(6) Uani d . 1
C C6 0.2693(4) 1.0124(3) 0.8677(2) 0.0382(7) Uani d . 1
H H6 0.1911 1.0665 0.8754 0.046 Uiso calc R 1
C C7 0.1938(4) 0.8781(3) 0.8321(2) 0.0382(7) Uani d . 1
H H7 0.0641 0.8420 0.8153 0.046 Uiso calc R 1
C C8 0.7194(4) 1.2660(2) 0.96311(18) 0.0332(6) Uani d . 1
H H8 0.7654 1.2279 1.0096 0.040 Uiso calc R 1
C C9 0.7334(4) 1.4088(3) 1.0117(2) 0.0434(7) Uani d . 1
H H9A 0.6928 1.4472 0.9661 0.065 Uiso calc R 1
H H9B 0.8612 1.4559 1.0448 0.065 Uiso calc R 1
H H9C 0.6549 1.4135 1.0550 0.065 Uiso calc R 1
C C10 0.8382(4) 1.2573(2) 0.89161(19) 0.0332(6) Uani d . 1
C C11 0.2577(5) 0.4808(3) 0.5357(2) 0.0569(9) Uani d . 1
H H11 0.2552 0.5577 0.5790 0.068 Uiso calc R 1
C C12 0.2588(5) 0.4788(4) 0.4442(3) 0.0722(11) Uani d . 1
H H12 0.2587 0.5533 0.4275 0.087 Uiso calc R 1
C C13 0.2601(5) 0.3666(4) 0.3804(2) 0.0705(11) Uani d . 1
H H13 0.2611 0.3640 0.3195 0.085 Uiso calc R 1
C C14 0.2599(5) 0.2548(4) 0.4058(2) 0.0551(9) Uani d . 1
C C15 0.2562(5) 0.1317(5) 0.3425(2) 0.0727(11) Uani d . 1
H H15 0.2568 0.1249 0.2809 0.087 Uiso calc R 1
C C16 0.2517(6) 0.0256(4) 0.3689(2) 0.0722(11) Uani d . 1
H H16 0.2492 -0.0529 0.3256 0.087 Uiso calc R 1
C C17 0.2506(5) 0.0323(3) 0.4632(2) 0.0529(8) Uani d . 1
C C18 0.2449(5) -0.0746(3) 0.4952(3) 0.0653(10) Uani d . 1
H H18 0.2390 -0.1559 0.4543 0.078 Uiso calc R 1
C C19 0.2480(5) -0.0595(3) 0.5858(3) 0.0641(10) Uani d . 1
H H19 0.2452 -0.1298 0.6079 0.077 Uiso calc R 1
C C20 0.2553(5) 0.0628(3) 0.6457(2) 0.0523(8) Uani d . 1
H H20 0.2572 0.0720 0.7079 0.063 Uiso calc R 1
C C21 0.2571(4) 0.1526(3) 0.52810(18) 0.0395(7) Uani d . 1
C C22 0.2592(4) 0.2654(3) 0.49881(19) 0.0407(7) Uani d . 1

loop_
_atom_site_aniso_label
_atom_site_aniso_U_11
_atom_site_aniso_U_22
_atom_site_aniso_U_33
_atom_site_aniso_U_12
_atom_site_aniso_U_13
_atom_site_aniso_U_23
Mn1 0.0368(3) 0.0277(2) 0.0340(2) 0.00985(18) 0.00952(18) 0.00888(18)
O1W 0.0373(13) 0.0414(12) 0.0608(14) 0.0123(10) 0.0063(11) 0.0165(11)
O2W 0.0430(14) 0.0543(13) 0.0474(12) 0.0224(11) 0.0180(10) 0.0291(11)
O3W 0.0381(12) 0.0318(10) 0.0457(12) 0.0092(9) 0.0120(9) 0.0123(10)
O4W 0.0417(15) 0.0607(15) 0.0568(14) 0.0119(12) 0.0060(12) 0.0115(13)
O1 0.0402(12) 0.0265(10) 0.0585(13) 0.0100(9) 0.0148(10) 0.0090(9)
O2 0.0359(13) 0.0308(10) 0.0685(14) 0.0059(9) 0.0089(11) 0.0086(10)
O3 0.0350(11) 0.0247(9) 0.0492(11) 0.0085(8) 0.0103(9) 0.0118(9)
O4 0.0355(13) 0.0656(14) 0.0499(12) 0.0150(11) 0.0133(10) 0.0253(11)
O5 0.0472(13) 0.0460(11) 0.0385(11) 0.0160(10) 0.0134(10) 0.0166(10)
N1 0.0442(15) 0.0344(13) 0.0342(12) 0.0113(11) 0.0091(11) 0.0070(11)
N2 0.0449(16) 0.0479(15) 0.0378(13) 0.0128(12) 0.0085(11) 0.0207(13)
C1 0.0390(17) 0.0281(14) 0.0371(15) 0.0102(13) 0.0097(13) 0.0123(12)
C2 0.0384(17) 0.0299(14) 0.0348(14) 0.0086(12) 0.0111(13) 0.0149(12)
C3 0.0361(17) 0.0294(14) 0.0440(16) 0.0115(12) 0.0142(13) 0.0127(13)
C4 0.0306(16) 0.0316(14) 0.0488(16) 0.0079(12) 0.0121(13) 0.0145(13)
C5 0.0367(16) 0.0245(13) 0.0331(14) 0.0088(12) 0.0126(12) 0.0112(12)
C6 0.0366(17) 0.0301(14) 0.0541(17) 0.0143(13) 0.0159(14) 0.0166(14)
C7 0.0299(16) 0.0311(14) 0.0542(18) 0.0077(12) 0.0072(13) 0.0180(14)
C8 0.0320(16) 0.0276(13) 0.0355(14) 0.0048(12) 0.0055(12) 0.0080(12)
C9 0.050(2) 0.0333(15) 0.0421(16) 0.0116(14) 0.0123(14) 0.0056(13)
C10 0.0365(17) 0.0235(13) 0.0372(15) 0.0057(12) 0.0081(13) 0.0091(12)
C11 0.065(2) 0.059(2) 0.0528(19) 0.0197(18) 0.0097(17) 0.0297(18)
C12 0.076(3) 0.084(3) 0.068(2) 0.019(2) 0.006(2) 0.052(2)
C13 0.062(3) 0.107(3) 0.044(2) 0.015(2) 0.0071(18) 0.036(2)
C14 0.046(2) 0.082(2) 0.0347(16) 0.0144(18) 0.0073(15) 0.0201(18)
C15 0.065(3) 0.108(3) 0.0323(18) 0.022(2) 0.0141(17) 0.006(2)
C16 0.074(3) 0.081(3) 0.044(2) 0.028(2) 0.0130(19) -0.010(2)
C17 0.044(2) 0.058(2) 0.0418(17) 0.0126(16) 0.0072(15) -0.0031(16)
C18 0.066(3) 0.045(2) 0.069(2) 0.0215(18) 0.009(2) -0.0064(19)
C19 0.075(3) 0.0363(18) 0.075(2) 0.0192(17) 0.010(2) 0.0101(18)
C20 0.071(2) 0.0362(17) 0.0478(18) 0.0167(16) 0.0122(17) 0.0106(15)
C21 0.0330(17) 0.0440(16) 0.0319(15) 0.0068(13) 0.0059(12) 0.0024(14)
C22 0.0306(16) 0.0554(19) 0.0320(14) 0.0091(14) 0.0082(12) 0.0105(14)

loop_
_atom_type_symbol
_atom_type_description
_atom_type_scat_dispersion_real
_atom_type_scat_dispersion_imag
_atom_type_scat_source
C C 0.0033 0.0016 'International Tables Vol C Tables 4.2.6.8 and 6.1.1.4'
H H 0.0000 0.0000 'International Tables Vol C Tables 4.2.6.8 and 6.1.1.4'
N N 0.0061 0.0033 'International Tables Vol C Tables 4.2.6.8 and 6.1.1.4'
O O 0.0106 0.0060 'International Tables Vol C Tables 4.2.6.8 and 6.1.1.4'
Mn Mn 0.3368 0.7283 'International Tables Vol C Tables 4.2.6.8 and 6.1.1.4'

loop_
_geom_angle_atom_site_label_1
_geom_angle_atom_site_label_2
_geom_angle_atom_site_label_3
_geom_angle
_geom_angle_publ_flag
O1 Mn1 O2W 108.33(8) yes
O1 Mn1 O1W 83.81(9) yes
O2W Mn1 O1W 85.84(9) yes
O1 Mn1 O3W 90.70(8) yes
O2W Mn1 O3W 85.06(9) yes
O1W Mn1 O3W 167.32(8) yes
O1 Mn1 N1 159.22(8) yes
O2W Mn1 N1 91.18(8) yes
O1W Mn1 N1 90.74(10) yes
O3W Mn1 N1 98.24(9) yes
O1 Mn1 N2 88.65(9) yes
O2W Mn1 N2 162.90(8) yes
O1W Mn1 N2 98.30(9) yes
O3W Mn1 N2 92.97(9) yes
N1 Mn1 N2 72.27(9) yes
Mn1 O1W H1W1 118(2) no
Mn1 O1W H1W2 115(3) no
H1W1 O1W H1W2 111(4) no
Mn1 O2W H2W1 124(2) no
Mn1 O2W H2W2 130(2) no
H2W1 O2W H2W2 105(3) no
Mn1 O3W H3W1 120(2) no
Mn1 O3W H3W2 100(2) no
H3W1 O3W H3W2 105(3) no
H4W1 O4W H4W2 110(4) no
C1 O1 Mn1 130.21(18) no
C5 O3 C8 118.4(2) no
C20 N1 C21 117.9(2) no
C20 N1 Mn1 125.92(19) no
C21 N1 Mn1 116.17(18) no
C11 N2 C22 118.1(3) no
C11 N2 Mn1 126.1(2) no
C22 N2 Mn1 115.78(17) no
O1 C1 O2 124.3(2) no
O1 C1 C2 117.6(3) no
O2 C1 C2 118.1(2) no
C3 C2 C7 118.6(2) no
C3 C2 C1 121.2(3) no
C7 C2 C1 120.2(3) no
C2 C3 C4 121.1(3) no
C2 C3 H3 119.4 no
C4 C3 H3 119.4 no
C5 C4 C3 119.2(3) no
C5 C4 H4 120.4 no
C3 C4 H4 120.4 no
O3 C5 C4 124.8(2) no
O3 C5 C6 114.9(2) no
C4 C5 C6 120.4(2) no
C7 C6 C5 119.6(3) no
C7 C6 H6 120.2 no
C5 C6 H6 120.2 no
C6 C7 C2 121.0(3) no
C6 C7 H7 119.5 no
C2 C7 H7 119.5 no
O3 C8 C9 105.4(2) no
O3 C8 C10 113.6(2) no
C9 C8 C10 109.8(2) no
O3 C8 H8 109.3 no
C9 C8 H8 109.3 no
C10 C8 H8 109.3 no
C8 C9 H9A 109.5 no
C8 C9 H9B 109.5 no
H9A C9 H9B 109.5 no
C8 C9 H9C 109.5 no
H9A C9 H9C 109.5 no
H9B C9 H9C 109.5 no
O5 C10 O4 125.3(3) no
O5 C10 C8 119.3(3) no
O4 C10 C8 115.4(2) no
N2 C11 C12 122.7(3) no
N2 C11 H11 118.6 no
C12 C11 H11 118.6 no
C13 C12 C11 119.0(3) no
C13 C12 H12 120.5 no
C11 C12 H12 120.5 no
C12 C13 C14 120.3(3) no
C12 C13 H13 119.9 no
C14 C13 H13 119.9 no
C13 C14 C22 117.0(3) no
C13 C14 C15 124.0(3) no
C22 C14 C15 119.0(3) no
C16 C15 C14 122.3(3) no
C16 C15 H15 118.9 no
C14 C15 H15 118.9 no
C15 C16 C17 120.5(3) no
C15 C16 H16 119.8 no
C17 C16 H16 119.8 no
C18 C17 C21 117.6(3) no
C18 C17 C16 123.5(3) no
C21 C17 C16 119.0(3) no
C19 C18 C17 119.8(3) no
C19 C18 H18 120.1 no
C17 C18 H18 120.1 no
C18 C19 C20 119.1(3) no
C18 C19 H19 120.4 no
C20 C19 H19 120.4 no
N1 C20 C19 123.4(3) no
N1 C20 H20 118.3 no
C19 C20 H20 118.3 no
N1 C21 C17 122.3(3) no
N1 C21 C22 117.6(2) no
C17 C21 C22 120.1(3) no
N2 C22 C14 122.8(3) no
N2 C22 C21 118.0(2) no
C14 C22 C21 119.2(3) no

loop_
_geom_bond_atom_site_label_1
_geom_bond_atom_site_label_2
_geom_bond_distance
_geom_bond_publ_flag
Mn1 O1 2.1318(19) yes
Mn1 O2W 2.156(2) yes
Mn1 O1W 2.174(2) yes
Mn1 O3W 2.204(2) yes
Mn1 N1 2.290(2) yes
Mn1 N2 2.292(2) yes
O1W H1W1 0.84(4) no
O1W H1W2 0.83(4) no
O2W H2W1 0.83(4) no
O2W H2W2 0.90(4) no
O3W H3W1 0.90(3) no
O3W H3W2 0.85(3) no
O4W H4W1 0.91(4) no
O4W H4W2 0.85(4) no
O1 C1 1.256(3) no
O2 C1 1.257(3) no
O3 C5 1.375(3) no
O3 C8 1.435(3) no
O4 C10 1.253(3) no
O5 C10 1.253(3) no
N1 C20 1.324(3) no
N1 C21 1.352(3) no
N2 C11 1.322(4) no
N2 C22 1.354(4) no
C1 C2 1.501(4) no
C2 C3 1.379(4) no
C2 C7 1.393(4) no
C3 C4 1.393(4) no
C3 H3 0.9300 no
C4 C5 1.380(4) no
C4 H4 0.9300 no
C5 C6 1.389(4) no
C6 C7 1.376(4) no
C6 H6 0.9300 no
C7 H7 0.9300 no
C8 C9 1.521(4) no
C8 C10 1.526(4) no
C8 H8 0.9800 no
C9 H9A 0.9600 no
C9 H9B 0.9600 no
C9 H9C 0.9600 no
C11 C12 1.402(5) no
C11 H11 0.9300 no
C12 C13 1.354(5) no
C12 H12 0.9300 no
C13 C14 1.398(5) no
C13 H13 0.9300 no
C14 C22 1.403(4) no
C14 C15 1.429(5) no
C15 C16 1.340(5) no
C15 H15 0.9300 no
C16 C17 1.432(5) no
C16 H16 0.9300 no
C17 C18 1.397(5) no
C17 C21 1.410(4) no
C18 C19 1.352(5) no
C18 H18 0.9300 no
C19 C20 1.393(4) no
C19 H19 0.9300 no
C20 H20 0.9300 no
C21 C22 1.439(4) no

loop_
_geom_hbond_atom_site_label_D
_geom_hbond_atom_site_label_H
_geom_hbond_atom_site_label_A
_geom_hbond_site_symmetry_A
_geom_hbond_distance_DH
_geom_hbond_distance_HA
_geom_hbond_distance_DA
_geom_hbond_angle_DHA
_geom_hbond_publ_flag
O1W H1W1 O5 1_545 0.84(4) 1.92(4) 2.754(3) 170(3) yes
O1W H1W2 O4W 1_655 0.83(4) 1.96(4) 2.774(4) 168(4) yes
O2W H2W1 O3 1_545 0.83(4) 2.03(4) 2.847(3) 167(3) yes
O2W H2W2 O4 1_445 0.90(4) 1.73(4) 2.634(3) 173(3) yes
O3W H3W1 O5 1_445 0.90(3) 1.87(3) 2.759(3) 170(3) yes
O3W H3W2 O2 . 0.85(3) 1.82(3) 2.647(3) 163(3) yes
O4W H4W1 O2 . 0.91(4) 1.85(4) 2.744(3) 168(4) yes
O4W H4W2 O4 2_677 0.85(4) 2.08(4) 2.925(3) 171(4) yes

loop_
_geom_torsion_atom_site_label_1
_geom_torsion_atom_site_label_2
_geom_torsion_atom_site_label_3
_geom_torsion_atom_site_label_4
_geom_torsion
_geom_torsion_publ_flag
O2W Mn1 O1 C1 -76.5(2) no
O1W Mn1 O1 C1 -160.0(2) no
O3W Mn1 O1 C1 8.5(2) no
N1 Mn1 O1 C1 124.4(3) no
N2 Mn1 O1 C1 101.5(2) no
O1 Mn1 N1 C20 157.5(3) no
O2W Mn1 N1 C20 -2.7(3) no
O1W Mn1 N1 C20 83.2(3) no
O3W Mn1 N1 C20 -87.9(3) no
N2 Mn1 N1 C20 -178.4(3) no
O1 Mn1 N1 C21 -21.4(4) no
O2W Mn1 N1 C21 178.4(2) no
O1W Mn1 N1 C21 -95.8(2) no
O3W Mn1 N1 C21 93.2(2) no
N2 Mn1 N1 C21 2.71(19) no
O1 Mn1 N2 C11 -9.4(3) no
O2W Mn1 N2 C11 164.1(3) no
O1W Mn1 N2 C11 -92.9(3) no
O3W Mn1 N2 C11 81.3(3) no
N1 Mn1 N2 C11 179.0(3) no
O1 Mn1 N2 C22 168.3(2) no
O2W Mn1 N2 C22 -18.2(4) no
O1W Mn1 N2 C22 84.8(2) no
O3W Mn1 N2 C22 -101.0(2) no
N1 Mn1 N2 C22 -3.33(19) no
Mn1 O1 C1 O2 -6.8(4) no
Mn1 O1 C1 C2 174.23(16) no
O1 C1 C2 C3 -11.7(4) no
O2 C1 C2 C3 169.3(2) no
O1 C1 C2 C7 169.9(2) no
O2 C1 C2 C7 -9.1(4) no
C7 C2 C3 C4 -2.8(4) no
C1 C2 C3 C4 178.8(2) no
C2 C3 C4 C5 0.6(4) no
C8 O3 C5 C4 -10.1(4) no
C8 O3 C5 C6 170.2(2) no
C3 C4 C5 O3 -177.5(2) no
C3 C4 C5 C6 2.2(4) no
O3 C5 C6 C7 177.0(2) no
C4 C5 C6 C7 -2.8(4) no
C5 C6 C7 C2 0.5(4) no
C3 C2 C7 C6 2.3(4) no
C1 C2 C7 C6 -179.3(2) no
C5 O3 C8 C9 -165.6(2) no
C5 O3 C8 C10 74.1(3) no
O3 C8 C10 O5 31.7(3) no
C9 C8 C10 O5 -86.1(3) no
O3 C8 C10 O4 -151.2(2) no
C9 C8 C10 O4 91.0(3) no
C22 N2 C11 C12 -1.6(5) no
Mn1 N2 C11 C12 176.0(3) no
N2 C11 C12 C13 0.8(6) no
C11 C12 C13 C14 0.1(6) no
C12 C13 C14 C22 -0.3(5) no
C12 C13 C14 C15 178.3(4) no
C13 C14 C15 C16 -178.4(4) no
C22 C14 C15 C16 0.1(6) no
C14 C15 C16 C17 0.0(6) no
C15 C16 C17 C18 179.6(4) no
C15 C16 C17 C21 -0.9(5) no
C21 C17 C18 C19 -0.8(5) no
C16 C17 C18 C19 178.7(4) no
C17 C18 C19 C20 0.5(6) no
C21 N1 C20 C19 0.0(5) no
Mn1 N1 C20 C19 -178.9(3) no
C18 C19 C20 N1 -0.1(6) no
C20 N1 C21 C17 -0.3(4) no
Mn1 N1 C21 C17 178.7(2) no
C20 N1 C21 C22 179.1(3) no
Mn1 N1 C21 C22 -1.9(3) no
C18 C17 C21 N1 0.7(5) no
C16 C17 C21 N1 -178.8(3) no
C18 C17 C21 C22 -178.7(3) no
C16 C17 C21 C22 1.8(5) no
C11 N2 C22 C14 1.4(4) no
Mn1 N2 C22 C14 -176.4(2) no
C11 N2 C22 C21 -178.5(3) no
Mn1 N2 C22 C21 3.7(3) no
C13 C14 C22 N2 -0.5(5) no
C15 C14 C22 N2 -179.1(3) no
C13 C14 C22 C21 179.4(3) no
C15 C14 C22 C21 0.8(5) no
N1 C21 C22 N2 -1.2(4) no
C17 C21 C22 N2 178.2(3) no
N1 C21 C22 C14 178.9(3) no
C17 C21 C22 C14 -1.7(4) no
